data_1561630
loop_
_publ_author_name
'Li, Na'
'Huang, Rudan'

_publ_section_title
;
 Six new inorganic--organic hybrids based on rigid triangular ligands:
 Syntheses, structures and properties
;
_journal_name_full 'Journal of Solid State Chemistry'
_journal_page_first 320
_journal_page_last 328
_journal_paper_doi 10.1016/j.jssc.2015.11.009
_journal_volume 233
_journal_year 2016
_chemical_formula_sum 'C30 H30 Cu2 Mo2 N12 O11'
_chemical_formula_weight 1053.62
_space_group_IT_number 2
_space_group_name_Hall '-P 1'
_space_group_name_H-M_alt 'P -1'
_symmetry_cell_setting triclinic
_symmetry_space_group_name_H-M 'P -1'
_atom_sites_solution_hydrogens geom
_atom_sites_solution_primary direct
_atom_sites_solution_secondary difmap
_audit_creation_method SHELXL-97
_cell_angle_alpha 78.0610(10)
_cell_angle_beta 87.283(2)
_cell_angle_gamma 78.0110(10)
_cell_formula_units_Z 2
_cell_length_a 9.6424(9)
_cell_length_b 10.1504(11)
_cell_length_c 19.7263(17)
_cell_measurement_reflns_used 1076
_cell_measurement_temperature 293(2)
_cell_measurement_theta_max 22.7680
_cell_measurement_theta_min 2.7020
_cell_volume 1847.7(3)
_computing_cell_refinement 'Bruker FRAMBO'
_computing_data_collection 'Bruker FRAMBO'
_computing_data_reduction 'Bruker SAINT'
_computing_molecular_graphics 'Bruker SHELXTL'
_computing_publication_material 'Bruker SHELXTL'
_computing_structure_refinement 'SHELXL-97 (Sheldrick, 1997)'
_computing_structure_solution 'SHELXS-97 (Sheldrick, 1990)'
_diffrn_ambient_temperature 293(2)
_diffrn_measured_fraction_theta_full 0.999
_diffrn_measured_fraction_theta_max 0.999
_diffrn_measurement_device_type 'CCD area detector'
_diffrn_measurement_method 'phi and omega scans'
_diffrn_radiation_monochromator graphite
_diffrn_radiation_source 'fine-focus sealed tube'
_diffrn_radiation_type MoK\a
_diffrn_radiation_wavelength 0.71073
_diffrn_reflns_av_R_equivalents 0.1035
_diffrn_reflns_av_sigmaI/netI 0.1912
_diffrn_reflns_limit_h_max 11
_diffrn_reflns_limit_h_min -11
_diffrn_reflns_limit_k_max 10
_diffrn_reflns_limit_k_min -12
_diffrn_reflns_limit_l_max 22
_diffrn_reflns_limit_l_min -23
_diffrn_reflns_number 13237
_diffrn_reflns_theta_full 25.02
_diffrn_reflns_theta_max 25.02
_diffrn_reflns_theta_min 2.41
_exptl_absorpt_coefficient_mu 1.874
_exptl_absorpt_correction_T_max 0.9121
_exptl_absorpt_correction_T_min 0.8063
_exptl_absorpt_correction_type multi-scan
_exptl_absorpt_process_details sadabs
_exptl_crystal_colour blue
_exptl_crystal_density_diffrn 1.894
_exptl_crystal_density_method 'not measured'
_exptl_crystal_description block
_exptl_crystal_F_000 1048
_exptl_crystal_size_max 0.12
_exptl_crystal_size_mid 0.09
_exptl_crystal_size_min 0.05
_refine_diff_density_max 1.015
_refine_diff_density_min -0.821
_refine_diff_density_rms 0.178
_refine_ls_extinction_method none
_refine_ls_goodness_of_fit_ref 1.018
_refine_ls_hydrogen_treatment mixed
_refine_ls_matrix_type full
_refine_ls_number_parameters 514
_refine_ls_number_reflns 6514
_refine_ls_number_restraints 0
_refine_ls_restrained_S_all 1.018
_refine_ls_R_factor_all 0.1533
_refine_ls_R_factor_gt 0.0725
_refine_ls_shift/su_max 0.001
_refine_ls_shift/su_mean 0.000
_refine_ls_structure_factor_coef Fsqd
_refine_ls_weighting_details 'calc w=1/[\s^2^(Fo^2^)+(0.0244P)^2^+0.0000P] where P=(Fo^2^+2Fc^2^)/3'
_refine_ls_weighting_scheme calc
_refine_ls_wR_factor_gt 0.1169
_refine_ls_wR_factor_ref 0.1595
_reflns_number_gt 3451
_reflns_number_total 6514
_reflns_threshold_expression >2sigma(I)
_cod_data_source_file JSSC-2016-233-320.cif
_cod_data_source_block 131029d
_cod_depositor_comments
;
The following automatic conversions were performed:

data item '_symmetry_cell_setting' value 'Triclinic' was changed to
'triclinic' in accordance with the built-in table derived from the
CIF Core dictionary named 'cif_core.dic' version 2.4.5 last updated
on 2014-11-21.

Automatic conversion script
Id: cif_fix_values 8369 2020-08-20 11:38:08Z andrius 
;
_cod_original_sg_symbol_H-M P-1
_cod_database_code 1561630

loop_
_symmetry_equiv_pos_as_xyz
'x, y, z'
'-x, -y, -z'

loop_
_atom_site_label
_atom_site_type_symbol
_atom_site_fract_x
_atom_site_fract_y
_atom_site_fract_z
_atom_site_U_iso_or_equiv
_atom_site_adp_type
_atom_site_occupancy
_atom_site_symmetry_multiplicity
_atom_site_calc_flag
_atom_site_refinement_flags
_atom_site_disorder_assembly
_atom_site_disorder_group
O9 O 0.2090(8) 0.2872(8) 0.1907(4) 0.048(2) Uani 1 1 d . . .
H9C H 0.2400 0.3615 0.1819 0.058 Uiso 1 1 d R . .
H9D H 0.1195 0.3072 0.1953 0.058 Uiso 1 1 d R . .
Cu1 Cu -0.49167(14) -0.17792(14) 0.24785(7) 0.0262(4) Uani 1 1 d . . .
Cu2 Cu -0.00021(13) 0.19086(13) 0.25299(7) 0.0216(4) Uani 1 1 d . . .
Mo1 Mo -0.29739(11) -0.00730(11) 0.34134(5) 0.0299(3) Uani 1 1 d . . .
Mo2 Mo -0.76627(11) -0.31458(11) 0.17805(5) 0.0298(3) Uani 1 1 d . . .
N1 N -0.5998(9) 0.1042(9) 0.0654(4) 0.022(2) Uani 1 1 d . . .
N2 N -0.5242(9) -0.0182(9) 0.1672(4) 0.025(2) Uani 1 1 d . . .
N3 N -0.1137(9) 0.0085(9) 0.0998(4) 0.022(2) Uani 1 1 d . . .
N4 N -0.0186(9) 0.1132(9) 0.1682(5) 0.028(2) Uani 1 1 d . . .
N5 N -0.2336(9) 0.5598(9) 0.1427(4) 0.023(2) Uani 1 1 d . . .
N6 N -0.1380(9) 0.3601(9) 0.2088(4) 0.025(2) Uani 1 1 d . . .
N7 N -0.3549(9) -0.4883(9) 0.4156(4) 0.026(2) Uani 1 1 d . . .
N8 N -0.4395(9) -0.3524(9) 0.3188(5) 0.029(2) Uani 1 1 d . . .
N9 N 0.2196(9) -0.1691(9) 0.3739(4) 0.024(2) Uani 1 1 d . . .
N10 N 0.1451(9) 0.0264(9) 0.2993(5) 0.028(2) Uani 1 1 d . . .
N11 N 0.0869(9) 0.3854(9) 0.4079(5) 0.026(2) Uani 1 1 d . . .
N12 N 0.0173(9) 0.2725(9) 0.3355(4) 0.024(2) Uani 1 1 d . . .
O1 O -0.3533(7) -0.0989(7) 0.2833(4) 0.034(2) Uani 1 1 d . . .
O2 O -0.1759(7) 0.0847(7) 0.3006(4) 0.032(2) Uani 1 1 d . . .
O3 O -0.4403(10) 0.1071(11) 0.3655(6) 0.081(3) Uani 1 1 d . . .
O4 O -0.2206(10) -0.1250(9) 0.4120(4) 0.067(3) Uani 1 1 d . . .
O5 O -0.6402(8) -0.2479(8) 0.2171(4) 0.043(2) Uani 1 1 d . . .
O6 O -0.8151(8) -0.2096(9) 0.0987(4) 0.050(3) Uani 1 1 d . . .
O7 O -0.6898(9) -0.4793(9) 0.1629(6) 0.072(3) Uani 1 1 d . . .
O8 O -0.9172(8) -0.3241(9) 0.2292(4) 0.046(2) Uani 1 1 d . . .
O10 O 0.4563(9) 0.1747(9) 0.4893(5) 0.059(3) Uani 1 1 d . . .
H10C H 0.4710 0.1427 0.4525 0.071 Uiso 1 1 d R . .
H10D H 0.3845 0.1485 0.5102 0.071 Uiso 1 1 d R . .
O11 O 0.3552(14) 0.5699(14) 0.0108(7) 0.143(6) Uani 1 1 d . . .
H11C H 0.3410 0.5563 0.0543 0.171 Uiso 1 1 d R . .
H11D H 0.4394 0.5297 0.0033 0.171 Uiso 1 1 d R . .
C1 C -0.6733(11) 0.1455(11) 0.0005(5) 0.022(3) Uani 1 1 d . . .
C2 C -0.7421(11) 0.0492(10) -0.0186(5) 0.021(3) Uani 1 1 d . . .
H2 H -0.7360 -0.0378 0.0093 0.025 Uiso 1 1 calc R . .
C3 C -0.8182(10) 0.0856(11) -0.0786(5) 0.021(3) Uani 1 1 d . . .
C4 C -0.8265(11) 0.2167(11) -0.1216(6) 0.026(3) Uani 1 1 d . . .
H4 H -0.8764 0.2411 -0.1631 0.031 Uiso 1 1 calc R . .
C5 C -0.7583(11) 0.3068(11) -0.1003(5) 0.025(3) Uani 1 1 d . . .
C6 C -0.6820(11) 0.2717(11) -0.0394(6) 0.031(3) Uani 1 1 d . . .
H6 H -0.6369 0.3348 -0.0261 0.037 Uiso 1 1 calc R . .
C7 C -0.6076(11) -0.0068(11) 0.1140(5) 0.028(3) Uani 1 1 d . . .
H7 H -0.6646 -0.0688 0.1109 0.033 Uiso 1 1 calc R . .
C8 C -0.4621(11) 0.0933(11) 0.1520(6) 0.028(3) Uani 1 1 d . . .
H8 H -0.3970 0.1127 0.1799 0.034 Uiso 1 1 calc R . .
C9 C -0.5093(11) 0.1711(11) 0.0906(6) 0.029(3) Uani 1 1 d . . .
H9 H -0.4854 0.2541 0.0693 0.035 Uiso 1 1 calc R . .
C10 C -0.0776(11) 0.0129(11) 0.1646(6) 0.026(3) Uani 1 1 d . . .
H10 H -0.0943 -0.0516 0.2033 0.032 Uiso 1 1 calc R . .
C11 C -0.0095(12) 0.1838(11) 0.0992(6) 0.031(3) Uani 1 1 d . . .
H11 H 0.0302 0.2610 0.0847 0.037 Uiso 1 1 calc R . .
C12 C -0.0684(11) 0.1199(11) 0.0580(6) 0.030(3) Uani 1 1 d . . .
H12 H -0.0771 0.1457 0.0101 0.036 Uiso 1 1 calc R . .
C13 C -0.1107(12) 0.4746(11) 0.1724(6) 0.030(3) Uani 1 1 d . . .
H13 H -0.0212 0.4962 0.1670 0.036 Uiso 1 1 calc R . .
C14 C -0.2781(11) 0.3662(12) 0.2017(6) 0.034(3) Uani 1 1 d . . .
H14 H -0.3257 0.2968 0.2218 0.041 Uiso 1 1 calc R . .
C15 C -0.3400(12) 0.4880(12) 0.1612(6) 0.036(3) Uani 1 1 d . . .
H15 H -0.4349 0.5166 0.1486 0.043 Uiso 1 1 calc R . .
C16 C -0.2865(11) -0.5319(11) 0.4818(5) 0.021(3) Uani 1 1 d . . .
C17 C -0.2869(11) -0.6612(10) 0.5209(5) 0.025(3) Uani 1 1 d . . .
H17 H -0.3326 -0.7210 0.5049 0.029 Uiso 1 1 calc R . .
C18 C -0.2180(10) -0.7015(10) 0.5848(5) 0.019(3) Uani 1 1 d . . .
C19 C -0.1502(10) -0.6104(10) 0.6082(5) 0.018(3) Uani 1 1 d . . .
H19 H -0.1049 -0.6355 0.6509 0.022 Uiso 1 1 calc R . .
C20 C -0.1518(10) -0.4832(10) 0.5671(5) 0.019(3) Uani 1 1 d . . .
C21 C -0.2171(10) -0.4418(11) 0.5035(5) 0.023(3) Uani 1 1 d . . .
H21 H -0.2145 -0.3560 0.4760 0.028 Uiso 1 1 calc R . .
C22 C -0.3596(11) -0.3660(11) 0.3729(6) 0.031(3) Uani 1 1 d . . .
H22 H -0.3123 -0.2994 0.3806 0.037 Uiso 1 1 calc R . .
C23 C -0.4885(12) -0.4706(12) 0.3271(6) 0.037(3) Uani 1 1 d . . .
H23 H -0.5469 -0.4902 0.2959 0.044 Uiso 1 1 calc R . .
C24 C -0.4410(12) -0.5550(11) 0.3864(6) 0.033(3) Uani 1 1 d . . .
H24 H -0.4616 -0.6410 0.4044 0.040 Uiso 1 1 calc R . .
C25 C 0.1189(12) -0.0933(12) 0.3278(6) 0.030(3) Uani 1 1 d . . .
H25 H 0.0394 -0.1240 0.3177 0.037 Uiso 1 1 calc R . .
C26 C 0.2717(11) 0.0296(11) 0.3276(5) 0.028(3) Uani 1 1 d . . .
H26 H 0.3200 0.1017 0.3162 0.033 Uiso 1 1 calc R . .
C27 C 0.3151(12) -0.0871(11) 0.3741(6) 0.030(3) Uani 1 1 d . . .
H27 H 0.3957 -0.1082 0.4015 0.037 Uiso 1 1 calc R . .
C28 C 0.0708(11) 0.3788(11) 0.3409(6) 0.027(3) Uani 1 1 d . . .
H28 H 0.0948 0.4420 0.3033 0.033 Uiso 1 1 calc R . .
C29 C 0.0002(11) 0.2044(12) 0.4032(6) 0.031(3) Uani 1 1 d . . .
H29 H -0.0357 0.1245 0.4162 0.038 Uiso 1 1 calc R . .
C30 C 0.0442(11) 0.2732(12) 0.4467(6) 0.031(3) Uani 1 1 d . . .
H30 H 0.0453 0.2485 0.4948 0.037 Uiso 1 1 calc R . .

loop_
_atom_site_aniso_label
_atom_site_aniso_U_11
_atom_site_aniso_U_22
_atom_site_aniso_U_33
_atom_site_aniso_U_23
_atom_site_aniso_U_13
_atom_site_aniso_U_12
O9 0.043(5) 0.041(6) 0.059(6) -0.002(5) 0.006(4) -0.016(4)
Cu1 0.0358(9) 0.0221(8) 0.0212(8) 0.0055(6) -0.0139(7) -0.0133(7)
Cu2 0.0327(8) 0.0136(8) 0.0185(7) 0.0009(6) -0.0101(6) -0.0067(6)
Mo1 0.0373(7) 0.0358(7) 0.0220(6) -0.0016(5) -0.0024(5) -0.0229(5)
Mo2 0.0303(6) 0.0272(6) 0.0331(6) 0.0015(5) -0.0127(5) -0.0133(5)
N1 0.029(5) 0.020(5) 0.019(5) -0.001(4) -0.012(4) -0.010(4)
N2 0.032(6) 0.021(6) 0.023(5) -0.001(4) -0.014(4) -0.010(4)
N3 0.031(5) 0.024(6) 0.011(5) -0.005(4) -0.009(4) -0.004(4)
N4 0.042(6) 0.019(6) 0.024(6) -0.002(4) -0.010(5) -0.007(5)
N5 0.024(5) 0.012(5) 0.028(5) 0.002(4) -0.007(4) 0.001(4)
N6 0.029(6) 0.023(6) 0.024(5) 0.005(4) -0.010(4) -0.013(4)
N7 0.038(6) 0.027(6) 0.014(5) 0.002(4) -0.014(4) -0.011(5)
N8 0.043(6) 0.025(6) 0.022(5) 0.003(4) -0.016(5) -0.019(5)
N9 0.030(5) 0.018(5) 0.022(5) 0.001(4) -0.007(4) -0.006(4)
N10 0.033(6) 0.025(6) 0.025(5) 0.002(4) -0.007(4) -0.009(5)
N11 0.032(6) 0.020(6) 0.026(6) -0.004(5) -0.018(5) -0.006(4)
N12 0.030(5) 0.020(6) 0.021(5) 0.002(4) -0.013(4) -0.008(4)
O1 0.043(5) 0.030(5) 0.031(5) 0.005(4) -0.018(4) -0.020(4)
O2 0.039(5) 0.028(5) 0.033(5) 0.005(4) -0.007(4) -0.022(4)
O3 0.064(7) 0.083(9) 0.114(10) -0.062(7) 0.042(6) -0.020(6)
O4 0.102(8) 0.063(7) 0.039(6) 0.023(5) -0.032(6) -0.049(6)
O5 0.056(6) 0.036(5) 0.038(5) 0.014(4) -0.032(5) -0.027(4)
O6 0.061(6) 0.061(7) 0.032(5) 0.015(4) -0.024(5) -0.042(5)
O7 0.054(6) 0.031(6) 0.136(10) -0.022(6) 0.001(6) -0.010(5)
O8 0.047(5) 0.061(7) 0.031(5) 0.005(4) -0.006(4) -0.029(5)
O10 0.069(7) 0.057(7) 0.060(7) -0.022(5) 0.016(5) -0.026(5)
O11 0.179(14) 0.136(14) 0.114(12) -0.034(10) 0.038(10) -0.032(11)
C1 0.025(6) 0.024(7) 0.017(6) -0.001(5) -0.007(5) -0.005(5)
C2 0.038(7) 0.012(6) 0.014(6) 0.001(5) -0.008(5) -0.005(5)
C3 0.020(6) 0.025(7) 0.022(6) -0.007(5) -0.010(5) -0.009(5)
C4 0.028(7) 0.024(7) 0.024(7) 0.002(5) -0.011(5) -0.004(5)
C5 0.031(7) 0.022(7) 0.020(6) 0.001(5) -0.015(5) -0.006(5)
C6 0.044(8) 0.026(7) 0.027(7) -0.005(6) -0.008(6) -0.014(6)
C7 0.040(7) 0.025(7) 0.022(6) 0.001(5) -0.016(6) -0.017(6)
C8 0.036(7) 0.026(7) 0.027(7) 0.002(6) -0.014(6) -0.017(6)
C9 0.034(7) 0.026(7) 0.030(7) -0.003(6) -0.013(6) -0.014(6)
C10 0.034(7) 0.021(7) 0.022(7) 0.001(5) -0.010(6) -0.004(5)
C11 0.046(8) 0.022(7) 0.025(7) 0.005(6) -0.008(6) -0.015(6)
C12 0.037(7) 0.033(8) 0.018(6) 0.012(5) -0.001(5) -0.022(6)
C13 0.031(7) 0.024(7) 0.036(7) 0.002(6) -0.015(6) -0.012(6)
C14 0.029(7) 0.025(7) 0.044(8) 0.007(6) -0.007(6) -0.008(6)
C15 0.031(7) 0.025(7) 0.048(8) 0.005(6) -0.006(6) -0.009(6)
C16 0.033(7) 0.021(7) 0.009(6) -0.001(5) -0.010(5) -0.005(5)
C17 0.039(7) 0.020(7) 0.018(6) -0.004(5) -0.006(5) -0.011(5)
C18 0.025(6) 0.013(6) 0.018(6) 0.005(5) -0.001(5) -0.009(5)
C19 0.027(6) 0.011(6) 0.012(6) 0.008(5) -0.009(5) -0.003(5)
C20 0.027(6) 0.019(6) 0.012(6) -0.002(5) -0.006(5) -0.007(5)
C21 0.028(6) 0.019(7) 0.019(6) 0.010(5) -0.010(5) -0.007(5)
C22 0.045(8) 0.023(7) 0.030(7) 0.005(6) -0.017(6) -0.027(6)
C23 0.050(8) 0.034(8) 0.027(7) 0.006(6) -0.024(6) -0.019(6)
C24 0.054(8) 0.022(7) 0.028(7) 0.005(6) -0.021(6) -0.022(6)
C25 0.034(7) 0.029(8) 0.028(7) 0.001(6) -0.010(6) -0.007(6)
C26 0.028(7) 0.025(7) 0.028(7) 0.006(5) -0.008(5) -0.008(5)
C27 0.036(7) 0.022(7) 0.033(7) 0.008(6) -0.017(6) -0.014(6)
C28 0.036(7) 0.024(7) 0.022(7) 0.001(5) -0.009(6) -0.010(6)
C29 0.036(7) 0.034(8) 0.023(7) 0.002(6) -0.007(6) -0.010(6)
C30 0.034(7) 0.032(8) 0.029(7) -0.001(6) -0.003(6) -0.017(6)

loop_
_atom_type_symbol
_atom_type_description
_atom_type_scat_dispersion_real
_atom_type_scat_dispersion_imag
_atom_type_scat_source
C C 0.0033 0.0016 'International Tables Vol C Tables 4.2.6.8 and 6.1.1.4'
H H 0.0000 0.0000 'International Tables Vol C Tables 4.2.6.8 and 6.1.1.4'
O O 0.0106 0.0060 'International Tables Vol C Tables 4.2.6.8 and 6.1.1.4'
N N 0.0061 0.0033 'International Tables Vol C Tables 4.2.6.8 and 6.1.1.4'
Cu Cu 0.3201 1.2651 'International Tables Vol C Tables 4.2.6.8 and 6.1.1.4'
Mo Mo -1.6832 0.6857 'International Tables Vol C Tables 4.2.6.8 and 6.1.1.4'

loop_
_geom_angle_atom_site_label_1
_geom_angle_atom_site_label_2
_geom_angle_atom_site_label_3
_geom_angle
_geom_angle_site_symmetry_1
_geom_angle_site_symmetry_3
H9C O9 H9D 108.4 . .
O5 Cu1 O1 175.3(4) . .
O5 Cu1 N8 89.3(3) . .
O1 Cu1 N8 91.4(3) . .
O5 Cu1 N2 90.4(3) . .
O1 Cu1 N2 89.6(3) . .
N8 Cu1 N2 171.3(4) . .
N12 Cu2 N6 91.0(3) . .
N12 Cu2 N4 178.6(4) . .
N6 Cu2 N4 87.8(3) . .
N12 Cu2 N10 86.7(3) . .
N6 Cu2 N10 177.0(4) . .
N4 Cu2 N10 94.5(3) . .
N12 Cu2 O2 93.9(3) . .
N6 Cu2 O2 92.4(3) . .
N4 Cu2 O2 86.9(3) . .
N10 Cu2 O2 89.8(3) . .
N12 Cu2 H9D 92.3 . .
N6 Cu2 H9D 75.7 . .
N4 Cu2 H9D 86.7 . .
N10 Cu2 H9D 102.4 . .
O2 Cu2 H9D 166.6 . .
O2 Mo1 O4 109.8(4) . .
O2 Mo1 O3 108.1(5) . .
O4 Mo1 O3 111.4(5) . .
O2 Mo1 O1 109.5(4) . .
O4 Mo1 O1 108.1(4) . .
O3 Mo1 O1 110.0(4) . .
O6 Mo2 O8 108.9(4) . .
O6 Mo2 O7 107.4(5) . .
O8 Mo2 O7 109.2(4) . .
O6 Mo2 O5 109.2(3) . .
O8 Mo2 O5 111.9(4) . .
O7 Mo2 O5 110.2(4) . .
C7 N1 C9 106.2(8) . .
C7 N1 C1 126.4(9) . .
C9 N1 C1 127.5(10) . .
C7 N2 C8 105.5(8) . .
C7 N2 Cu1 124.9(7) . .
C8 N2 Cu1 129.5(6) . .
C10 N3 C12 104.2(9) . .
C10 N3 C3 128.6(10) . 2_455
C12 N3 C3 127.3(9) . 2_455
C10 N4 C11 105.1(9) . .
C10 N4 Cu2 127.2(9) . .
C11 N4 Cu2 125.0(8) . .
C15 N5 C13 106.1(9) . .
C15 N5 C5 128.6(8) . 2_465
C13 N5 C5 125.2(9) . 2_465
C13 N6 C14 106.6(8) . .
C13 N6 Cu2 128.2(8) . .
C14 N6 Cu2 124.3(7) . .
C22 N7 C24 106.2(8) . .
C22 N7 C16 125.7(9) . .
C24 N7 C16 127.7(10) . .
C22 N8 C23 105.9(9) . .
C22 N8 Cu1 124.1(7) . .
C23 N8 Cu1 129.6(7) . .
C25 N9 C27 104.8(9) . .
C25 N9 C18 126.7(9) . 2_546
C27 N9 C18 128.4(8) . 2_546
C25 N10 C26 104.8(8) . .
C25 N10 Cu2 125.4(8) . .
C26 N10 Cu2 126.5(7) . .
C28 N11 C30 106.0(9) . .
C28 N11 C20 126.7(10) . 2_556
C30 N11 C20 127.0(9) . 2_556
C28 N12 C29 105.3(9) . .
C28 N12 Cu2 130.4(8) . .
C29 N12 Cu2 123.0(8) . .
Mo1 O1 Cu1 152.4(5) . .
Mo1 O2 Cu2 174.6(4) . .
Mo2 O5 Cu1 172.5(6) . .
H10C O10 H10D 108.9 . .
H11C O11 H11D 108.4 . .
C6 C1 C2 120.9(9) . .
C6 C1 N1 122.4(10) . .
C2 C1 N1 116.7(9) . .
C3 C2 C1 118.9(10) . .
C3 C2 H2 120.5 . .
C1 C2 H2 120.5 . .
C2 C3 N3 120.4(10) . 2_455
C2 C3 C4 120.9(10) . .
N3 C3 C4 118.7(9) 2_455 .
C5 C4 C3 117.8(9) . .
C5 C4 H4 121.1 . .
C3 C4 H4 121.1 . .
C4 C5 C6 121.9(11) . .
C4 C5 N5 118.7(9) . 2_465
C6 C5 N5 119.4(10) . 2_465
C1 C6 C5 119.6(11) . .
C1 C6 H6 120.2 . .
C5 C6 H6 120.2 . .
N2 C7 N1 111.8(9) . .
N2 C7 H7 124.1 . .
N1 C7 H7 124.1 . .
C9 C8 N2 109.7(9) . .
C9 C8 H8 125.2 . .
N2 C8 H8 125.2 . .
C8 C9 N1 106.8(10) . .
C8 C9 H9 126.6 . .
N1 C9 H9 126.6 . .
N4 C10 N3 114.6(10) . .
N4 C10 H10 122.7 . .
N3 C10 H10 122.7 . .
C12 C11 N4 108.1(10) . .
C12 C11 H11 125.9 . .
N4 C11 H11 125.9 . .
C11 C12 N3 108.0(10) . .
C11 C12 H12 126.0 . .
N3 C12 H12 126.0 . .
N6 C13 N5 110.7(10) . .
N6 C13 H13 124.7 . .
N5 C13 H13 124.7 . .
N6 C14 C15 110.6(11) . .
N6 C14 H14 124.7 . .
C15 C14 H14 124.7 . .
C14 C15 N5 105.9(10) . .
C14 C15 H15 127.0 . .
N5 C15 H15 127.0 . .
C17 C16 C21 121.7(9) . .
C17 C16 N7 120.6(9) . .
C21 C16 N7 117.7(10) . .
C16 C17 C18 119.3(10) . .
C16 C17 H17 120.3 . .
C18 C17 H17 120.3 . .
C17 C18 C19 119.7(10) . .
C17 C18 N9 120.4(9) . 2_546
C19 C18 N9 119.9(9) . 2_546
C20 C19 C18 118.8(9) . .
C20 C19 H19 120.6 . .
C18 C19 H19 120.6 . .
C19 C20 C21 122.7(10) . .
C19 C20 N11 119.4(9) . 2_556
C21 C20 N11 117.9(9) . 2_556
C20 C21 C16 117.8(10) . .
C20 C21 H21 121.1 . .
C16 C21 H21 121.1 . .
N8 C22 N7 111.4(9) . .
N8 C22 H22 124.3 . .
N7 C22 H22 124.3 . .
C24 C23 N8 110.4(9) . .
C24 C23 H23 124.8 . .
N8 C23 H23 124.8 . .
C23 C24 N7 106.0(11) . .
C23 C24 H24 127.0 . .
N7 C24 H24 127.0 . .
N10 C25 N9 113.1(10) . .
N10 C25 H25 123.4 . .
N9 C25 H25 123.4 . .
C27 C26 N10 109.6(10) . .
C27 C26 H26 125.2 . .
N10 C26 H26 125.2 . .
C26 C27 N9 107.7(9) . .
C26 C27 H27 126.2 . .
N9 C27 H27 126.2 . .
N12 C28 N11 112.0(10) . .
N12 C28 H28 124.0 . .
N11 C28 H28 124.0 . .
C30 C29 N12 108.7(11) . .
C30 C29 H29 125.7 . .
N12 C29 H29 125.7 . .
C29 C30 N11 108.0(10) . .
C29 C30 H30 126.0 . .
N11 C30 H30 126.0 . .

loop_
_geom_bond_atom_site_label_1
_geom_bond_atom_site_label_2
_geom_bond_distance
_geom_bond_site_symmetry_2
O9 H9C 0.8499 .
O9 H9D 0.8500 .
Cu1 O5 1.900(7) .
Cu1 O1 1.917(7) .
Cu1 N8 2.005(8) .
Cu1 N2 2.007(8) .
Cu2 N12 2.001(9) .
Cu2 N6 2.004(8) .
Cu2 N4 2.020(9) .
Cu2 N10 2.026(8) .
Cu2 O2 2.259(8) .
Cu2 H9D 1.9771 .
Mo1 O2 1.716(7) .
Mo1 O4 1.720(7) .
Mo1 O3 1.725(9) .
Mo1 O1 1.782(7) .
Mo2 O6 1.725(7) .
Mo2 O8 1.739(8) .
Mo2 O7 1.761(9) .
Mo2 O5 1.782(7) .
N1 C7 1.332(13) .
N1 C9 1.377(12) .
N1 C1 1.434(11) .
N2 C7 1.323(11) .
N2 C8 1.361(13) .
N3 C10 1.352(12) .
N3 C12 1.390(13) .
N3 C3 1.403(12) 2_455
N4 C10 1.280(13) .
N4 C11 1.409(13) .
N5 C15 1.372(14) .
N5 C13 1.388(11) .
N5 C5 1.425(13) 2_465
N6 C13 1.304(13) .
N6 C14 1.352(12) .
N7 C22 1.342(13) .
N7 C24 1.386(12) .
N7 C16 1.433(11) .
N8 C22 1.313(11) .
N8 C23 1.355(14) .
N9 C25 1.358(11) .
N9 C27 1.364(13) .
N9 C18 1.398(13) 2_546
N10 C25 1.299(14) .
N10 C26 1.375(12) .
N11 C28 1.355(12) .
N11 C30 1.362(14) .
N11 C20 1.453(12) 2_556
N12 C28 1.314(13) .
N12 C29 1.391(13) .
O10 H10C 0.8499 .
O10 H10D 0.8501 .
O11 H11C 0.8499 .
O11 H11D 0.8499 .
C1 C6 1.347(14) .
C1 C2 1.408(14) .
C2 C3 1.366(12) .
C2 H2 0.9300 .
C3 N3 1.403(12) 2_455
C3 C4 1.411(14) .
C4 C5 1.372(14) .
C4 H4 0.9300 .
C5 C6 1.381(12) .
C5 N5 1.425(13) 2_465
C6 H6 0.9300 .
C7 H7 0.9300 .
C8 C9 1.342(13) .
C8 H8 0.9300 .
C9 H9 0.9300 .
C10 H10 0.9300 .
C11 C12 1.349(14) .
C11 H11 0.9300 .
C12 H12 0.9300 .
C13 H13 0.9300 .
C14 C15 1.362(14) .
C14 H14 0.9300 .
C15 H15 0.9300 .
C16 C17 1.379(14) .
C16 C21 1.383(13) .
C17 C18 1.396(12) .
C17 H17 0.9300 .
C18 C19 1.398(13) .
C18 N9 1.398(13) 2_546
C19 C20 1.373(13) .
C19 H19 0.9300 .
C20 C21 1.376(12) .
C20 N11 1.453(12) 2_556
C21 H21 0.9300 .
C22 H22 0.9300 .
C23 C24 1.336(13) .
C23 H23 0.9300 .
C24 H24 0.9300 .
C25 H25 0.9300 .
C26 C27 1.342(14) .
C26 H26 0.9300 .
C27 H27 0.9300 .
C28 H28 0.9300 .
C29 C30 1.345(14) .
C29 H29 0.9300 .
C30 H30 0.9300 .

loop_
_geom_torsion_atom_site_label_1
_geom_torsion_atom_site_label_2
_geom_torsion_atom_site_label_3
_geom_torsion_atom_site_label_4
_geom_torsion
_geom_torsion_site_symmetry_1
_geom_torsion_site_symmetry_2
_geom_torsion_site_symmetry_3
_geom_torsion_site_symmetry_4
O5 Cu1 N2 C7 -9.7(9) . . . .
O1 Cu1 N2 C7 175.1(9) . . . .
N8 Cu1 N2 C7 78(3) . . . .
O5 Cu1 N2 C8 175.4(10) . . . .
O1 Cu1 N2 C8 0.1(10) . . . .
N8 Cu1 N2 C8 -97(2) . . . .
N12 Cu2 N4 C10 -143(15) . . . .
N6 Cu2 N4 C10 -110.8(9) . . . .
N10 Cu2 N4 C10 71.2(9) . . . .
O2 Cu2 N4 C10 -18.3(9) . . . .
N12 Cu2 N4 C11 16(15) . . . .
N6 Cu2 N4 C11 48.2(9) . . . .
N10 Cu2 N4 C11 -129.8(9) . . . .
O2 Cu2 N4 C11 140.7(9) . . . .
N12 Cu2 N6 C13 83.4(10) . . . .
N4 Cu2 N6 C13 -95.9(10) . . . .
N10 Cu2 N6 C13 42(8) . . . .
O2 Cu2 N6 C13 177.3(10) . . . .
N12 Cu2 N6 C14 -108.6(9) . . . .
N4 Cu2 N6 C14 72.1(9) . . . .
N10 Cu2 N6 C14 -150(7) . . . .
O2 Cu2 N6 C14 -14.7(9) . . . .
O5 Cu1 N8 C22 -163.1(10) . . . .
O1 Cu1 N8 C22 12.2(10) . . . .
N2 Cu1 N8 C22 109(2) . . . .
O5 Cu1 N8 C23 8.1(11) . . . .
O1 Cu1 N8 C23 -176.6(11) . . . .
N2 Cu1 N8 C23 -80(3) . . . .
N12 Cu2 N10 C25 107.5(10) . . . .
N6 Cu2 N10 C25 148(7) . . . .
N4 Cu2 N10 C25 -73.3(10) . . . .
O2 Cu2 N10 C25 13.6(10) . . . .
N12 Cu2 N10 C26 -48.6(9) . . . .
N6 Cu2 N10 C26 -8(8) . . . .
N4 Cu2 N10 C26 130.6(9) . . . .
O2 Cu2 N10 C26 -142.5(9) . . . .
N6 Cu2 N12 C28 -66.3(10) . . . .
N4 Cu2 N12 C28 -34(15) . . . .
N10 Cu2 N12 C28 111.7(10) . . . .
O2 Cu2 N12 C28 -158.8(9) . . . .
N6 Cu2 N12 C29 128.4(8) . . . .
N4 Cu2 N12 C29 161(15) . . . .
N10 Cu2 N12 C29 -53.6(8) . . . .
O2 Cu2 N12 C29 36.0(8) . . . .
O2 Mo1 O1 Cu1 -148.2(8) . . . .
O4 Mo1 O1 Cu1 92.2(9) . . . .
O3 Mo1 O1 Cu1 -29.6(10) . . . .
O5 Cu1 O1 Mo1 13(4) . . . .
N8 Cu1 O1 Mo1 -85.9(9) . . . .
N2 Cu1 O1 Mo1 102.7(9) . . . .
O4 Mo1 O2 Cu2 13(5) . . . .
O3 Mo1 O2 Cu2 135(5) . . . .
O1 Mo1 O2 Cu2 -105(5) . . . .
N12 Cu2 O2 Mo1 -77(5) . . . .
N6 Cu2 O2 Mo1 -168(5) . . . .
N4 Cu2 O2 Mo1 104(5) . . . .
N10 Cu2 O2 Mo1 10(5) . . . .
O6 Mo2 O5 Cu1 -55(3) . . . .
O8 Mo2 O5 Cu1 -176(3) . . . .
O7 Mo2 O5 Cu1 63(3) . . . .
O1 Cu1 O5 Mo2 150(3) . . . .
N8 Cu1 O5 Mo2 -112(3) . . . .
N2 Cu1 O5 Mo2 60(3) . . . .
C7 N1 C1 C6 166.5(11) . . . .
C9 N1 C1 C6 -12.6(18) . . . .
C7 N1 C1 C2 -10.7(16) . . . .
C9 N1 C1 C2 170.2(10) . . . .
C6 C1 C2 C3 0.1(17) . . . .
N1 C1 C2 C3 177.5(9) . . . .
C1 C2 C3 N3 179.0(10) . . . 2_455
C1 C2 C3 C4 0.9(17) . . . .
C2 C3 C4 C5 -1.4(17) . . . .
N3 C3 C4 C5 -179.5(10) 2_455 . . .
C3 C4 C5 C6 0.9(18) . . . .
C3 C4 C5 N5 -179.4(10) . . . 2_465
C2 C1 C6 C5 -0.7(18) . . . .
N1 C1 C6 C5 -177.8(10) . . . .
C4 C5 C6 C1 0.1(19) . . . .
N5 C5 C6 C1 -179.6(10) 2_465 . . .
C8 N2 C7 N1 1.2(13) . . . .
Cu1 N2 C7 N1 -174.8(7) . . . .
C9 N1 C7 N2 -2.4(13) . . . .
C1 N1 C7 N2 178.3(10) . . . .
C7 N2 C8 C9 0.6(13) . . . .
Cu1 N2 C8 C9 176.3(8) . . . .
N2 C8 C9 N1 -2.0(13) . . . .
C7 N1 C9 C8 2.7(13) . . . .
C1 N1 C9 C8 -178.1(10) . . . .
C11 N4 C10 N3 -1.5(13) . . . .
Cu2 N4 C10 N3 160.7(7) . . . .
C12 N3 C10 N4 1.2(12) . . . .
C3 N3 C10 N4 -178.6(10) 2_455 . . .
C10 N4 C11 C12 1.3(13) . . . .
Cu2 N4 C11 C12 -161.5(8) . . . .
N4 C11 C12 N3 -0.6(13) . . . .
C10 N3 C12 C11 -0.3(12) . . . .
C3 N3 C12 C11 179.5(10) 2_455 . . .
C14 N6 C13 N5 2.0(13) . . . .
Cu2 N6 C13 N5 171.6(6) . . . .
C15 N5 C13 N6 -2.1(13) . . . .
C5 N5 C13 N6 179.3(10) 2_465 . . .
C13 N6 C14 C15 -1.1(14) . . . .
Cu2 N6 C14 C15 -171.3(8) . . . .
N6 C14 C15 N5 -0.2(14) . . . .
C13 N5 C15 C14 1.3(13) . . . .
C5 N5 C15 C14 179.8(10) 2_465 . . .
C22 N7 C16 C17 -179.1(11) . . . .
C24 N7 C16 C17 8.6(17) . . . .
C22 N7 C16 C21 -1.1(17) . . . .
C24 N7 C16 C21 -173.4(11) . . . .
C21 C16 C17 C18 1.3(17) . . . .
N7 C16 C17 C18 179.2(9) . . . .
C16 C17 C18 C19 0.2(16) . . . .
C16 C17 C18 N9 178.6(10) . . . 2_546
C17 C18 C19 C20 -0.7(16) . . . .
N9 C18 C19 C20 -179.1(10) 2_546 . . .
C18 C19 C20 C21 -0.3(17) . . . .
C18 C19 C20 N11 177.4(10) . . . 2_556
C19 C20 C21 C16 1.8(17) . . . .
N11 C20 C21 C16 -176.0(10) 2_556 . . .
C17 C16 C21 C20 -2.3(17) . . . .
N7 C16 C21 C20 179.8(9) . . . .
C23 N8 C22 N7 0.1(14) . . . .
Cu1 N8 C22 N7 173.1(8) . . . .
C24 N7 C22 N8 -1.2(14) . . . .
C16 N7 C22 N8 -174.9(10) . . . .
C22 N8 C23 C24 1.1(15) . . . .
Cu1 N8 C23 C24 -171.4(8) . . . .
N8 C23 C24 N7 -1.8(15) . . . .
C22 N7 C24 C23 1.8(13) . . . .
C16 N7 C24 C23 175.3(11) . . . .
C26 N10 C25 N9 0.8(13) . . . .
Cu2 N10 C25 N9 -159.5(7) . . . .
C27 N9 C25 N10 0.8(14) . . . .
C18 N9 C25 N10 176.6(10) 2_546 . . .
C25 N10 C26 C27 -2.1(13) . . . .
Cu2 N10 C26 C27 157.9(8) . . . .
N10 C26 C27 N9 2.6(14) . . . .
C25 N9 C27 C26 -2.0(13) . . . .
C18 N9 C27 C26 -177.8(11) 2_546 . . .
C29 N12 C28 N11 -1.2(12) . . . .
Cu2 N12 C28 N11 -168.4(6) . . . .
C30 N11 C28 N12 1.8(12) . . . .
C20 N11 C28 N12 175.4(9) 2_556 . . .
C28 N12 C29 C30 0.1(13) . . . .
Cu2 N12 C29 C30 168.5(7) . . . .
N12 C29 C30 N11 1.0(13) . . . .
C28 N11 C30 C29 -1.7(12) . . . .
C20 N11 C30 C29 -175.2(9) 2_556 . . .
